data_4304827
loop_
_publ_author_name
'Donatella Armentano'
'Teresa F. Mastropietro'
'Giovanni De Munno'
'Patrizia Rossi'
'Francesc Lloret'
'Miguel Julve'

_publ_section_title
;
New Extended Magnetic Systems Based on Oxalate and Iron(III) Ions
;
_journal_name_full 'Inorganic Chemistry'
_journal_page_first 3772
_journal_page_last 3786
_journal_paper_doi 10.1021/ic702403h
_journal_volume 47
_journal_year 2008
_chemical_formula_sum 'C4 H8 Cl2 Fe2 Na2 O13'
_chemical_formula_weight 492.68
_chemical_name_systematic
; 
 ? 
;
_space_group_IT_number 43
_symmetry_cell_setting orthorhombic
_symmetry_space_group_name_Hall 'F 2 -2d'
_symmetry_space_group_name_H-M 'F d d 2'
_atom_sites_solution_hydrogens none
_atom_sites_solution_primary direct
_atom_sites_solution_secondary difmap
_audit_creation_method SHELXL-97
_cell_angle_alpha 90.00
_cell_angle_beta 90.00
_cell_angle_gamma 90.00
_cell_formula_units_Z 8
_cell_length_a 14.986(4)
_cell_length_b 23.552(6)
_cell_length_c 9.051(2)
_cell_measurement_reflns_used 708
_cell_measurement_temperature 293(2)
_cell_measurement_theta_max 20
_cell_measurement_theta_min 3
_cell_volume 3194.6(14)
_computing_cell_refinement Bruker-SMART
_computing_data_collection Bruker-SMART
_computing_data_reduction 'Bruker SAINT'
_computing_molecular_graphics XP
_computing_publication_material SHELXTL
_computing_structure_refinement 'SHELXL-97 (Sheldrick, 1997)'
_computing_structure_solution 'SHELXS-97 (Sheldrick, 1990)'
_diffrn_ambient_temperature 293(2)
_diffrn_measured_fraction_theta_full 1.000
_diffrn_measured_fraction_theta_max 1.000
_diffrn_measurement_device_type 'SMART CCD_plate'
_diffrn_measurement_method omega-scan
_diffrn_radiation_monochromator graphite
_diffrn_radiation_source 'fine-focus sealed tube'
_diffrn_radiation_type MoK\a
_diffrn_radiation_wavelength 0.71073
_diffrn_reflns_av_R_equivalents 0.0288
_diffrn_reflns_av_sigmaI/netI 0.0230
_diffrn_reflns_limit_h_max 19
_diffrn_reflns_limit_h_min -19
_diffrn_reflns_limit_k_max 30
_diffrn_reflns_limit_k_min -30
_diffrn_reflns_limit_l_max 11
_diffrn_reflns_limit_l_min -11
_diffrn_reflns_number 8128
_diffrn_reflns_theta_full 28.02
_diffrn_reflns_theta_max 28.02
_diffrn_reflns_theta_min 2.77
_diffrn_standards_decay_% 4
_exptl_absorpt_coefficient_mu 2.230
_exptl_absorpt_correction_T_max 0.851
_exptl_absorpt_correction_T_min 0.694
_exptl_absorpt_correction_type multi-scan
_exptl_absorpt_process_details sadabs
_exptl_crystal_colour red
_exptl_crystal_density_diffrn 1.749
_exptl_crystal_density_method 'not measured'
_exptl_crystal_description prism
_exptl_crystal_F_000 1632
_exptl_crystal_size_max 0.22
_exptl_crystal_size_mid 0.18
_exptl_crystal_size_min 0.06
_refine_diff_density_max 1.141
_refine_diff_density_min -0.451
_refine_diff_density_rms 0.196
_refine_ls_abs_structure_details 'Flack H D (1983), Acta Cryst. A39, 876-881'
_refine_ls_abs_structure_Flack 0.43(3)
_refine_ls_goodness_of_fit_ref 1.158
_refine_ls_hydrogen_treatment none
_refine_ls_matrix_type full
_refine_ls_number_parameters 95
_refine_ls_number_reflns 1928
_refine_ls_number_restraints 1
_refine_ls_restrained_S_all 1.158
_refine_ls_R_factor_all 0.0503
_refine_ls_R_factor_gt 0.0459
_refine_ls_shift/su_max 0.002
_refine_ls_shift/su_mean 0.000
_refine_ls_structure_factor_coef Fsqd
_refine_ls_weighting_details 'calc w=1/[\s^2^(Fo^2^)+(0.0959P)^2^+1.2225P] where P=(Fo^2^+2Fc^2^)/3'
_refine_ls_weighting_scheme calc
_refine_ls_wR_factor_gt 0.1285
_refine_ls_wR_factor_ref 0.1334
_reflns_number_gt 1784
_reflns_number_total 1928
_reflns_threshold_expression >2sigma(I)
_cod_data_source_file ic702403h-file004.cif
_cod_data_source_block compound_2
_cod_database_code 4304827

loop_
_symmetry_equiv_pos_as_xyz
'x, y, z'
'-x, -y, z'
'-x+1/4, y+1/4, z+1/4'
'x+1/4, -y+1/4, z+1/4'
'x, y+1/2, z+1/2'
'-x, -y+1/2, z+1/2'
'-x+1/4, y+3/4, z+3/4'
'x+1/4, -y+3/4, z+3/4'
'x+1/2, y, z+1/2'
'-x+1/2, -y, z+1/2'
'-x+3/4, y+1/4, z+3/4'
'x+3/4, -y+1/4, z+3/4'
'x+1/2, y+1/2, z'
'-x+1/2, -y+1/2, z'
'-x+3/4, y+3/4, z+1/4'
'x+3/4, -y+3/4, z+1/4'

loop_
_atom_site_label
_atom_site_type_symbol
_atom_site_fract_x
_atom_site_fract_y
_atom_site_fract_z
_atom_site_U_iso_or_equiv
_atom_site_adp_type
_atom_site_occupancy
_atom_site_symmetry_multiplicity
_atom_site_calc_flag
_atom_site_refinement_flags
_atom_site_disorder_assembly
_atom_site_disorder_group
Na1A Na 0.1022(14) 0.0079(10) 0.229(3) 0.136(7) Uiso 0.25 1 d P . -1
Na1B Na 0.0157(17) 0.1626(10) 0.114(4) 0.158(8) Uiso 0.25 1 d P . -1
Na1C Na 0.088(2) 0.0707(14) 0.194(6) 0.193(12) Uiso 0.25 1 d P . -1
Na1D Na 0.1523(17) -0.0616(9) -0.024(4) 0.149(8) Uiso 0.25 1 d P . -1
Fe Fe 0.07179(4) 0.05425(2) 0.69772(6) 0.03177(19) Uani 1 1 d . . .
Cl Cl 0.18147(8) -0.00431(6) 0.5989(2) 0.0574(4) Uani 1 1 d . . .
O1 O 0.1592(2) 0.12505(14) 0.6401(4) 0.0386(7) Uani 1 1 d . . .
O2 O 0.2309(2) 0.13005(12) 1.0039(4) 0.0355(6) Uani 1 1 d . . .
O3 O 0.2645(2) 0.17903(12) 0.7447(4) 0.0354(6) Uani 1 1 d . . .
O4 O 0.1315(2) 0.07291(13) 0.8961(4) 0.0384(7) Uani 1 1 d . . .
O5 O 0.0000 0.0000 0.7720(6) 0.0405(10) Uani 1 2 d S . .
C1 C 0.1882(3) 0.11221(17) 0.8947(5) 0.0294(7) Uani 1 1 d . . .
C2 C 0.2047(3) 0.14158(17) 0.7453(5) 0.0315(8) Uani 1 1 d . . .

loop_
_atom_site_aniso_label
_atom_site_aniso_U_11
_atom_site_aniso_U_22
_atom_site_aniso_U_33
_atom_site_aniso_U_23
_atom_site_aniso_U_13
_atom_site_aniso_U_12
Fe 0.0270(3) 0.0241(3) 0.0443(3) 0.0007(2) -0.0035(2) -0.00075(19)
Cl 0.0381(6) 0.0417(6) 0.0922(10) -0.0095(7) 0.0053(6) 0.0093(4)
O1 0.0392(15) 0.0401(16) 0.0364(15) 0.0026(12) -0.0047(12) -0.0083(13)
O2 0.0364(16) 0.0306(14) 0.0396(15) 0.0033(12) -0.0045(12) -0.0053(12)
O3 0.0332(15) 0.0281(12) 0.0448(16) 0.0046(12) -0.0027(12) -0.0070(11)
O4 0.0355(16) 0.0344(14) 0.0453(17) 0.0111(12) -0.0088(12) -0.0106(12)
O5 0.039(2) 0.0304(19) 0.052(3) 0.000 0.000 -0.0074(17)
C1 0.0270(17) 0.0255(16) 0.0358(18) 0.0038(14) -0.0029(15) 0.0010(13)
C2 0.0272(18) 0.0297(18) 0.038(2) 0.0043(15) -0.0012(15) 0.0038(14)

loop_
_atom_type_symbol
_atom_type_description
_atom_type_scat_dispersion_real
_atom_type_scat_dispersion_imag
_atom_type_scat_source
C C 0.0033 0.0016 'International Tables Vol C Tables 4.2.6.8 and 6.1.1.4'
H H 0.0000 0.0000 'International Tables Vol C Tables 4.2.6.8 and 6.1.1.4'
O O 0.0106 0.0060 'International Tables Vol C Tables 4.2.6.8 and 6.1.1.4'
Na Na 0.0362 0.0249 'International Tables Vol C Tables 4.2.6.8 and 6.1.1.4'
Cl Cl 0.1484 0.1585 'International Tables Vol C Tables 4.2.6.8 and 6.1.1.4'
Fe Fe 0.3463 0.8444 'International Tables Vol C Tables 4.2.6.8 and 6.1.1.4'

loop_
_geom_angle_atom_site_label_1
_geom_angle_atom_site_label_2
_geom_angle_atom_site_label_3
_geom_angle
_geom_angle_site_symmetry_1
_geom_angle_site_symmetry_3
_geom_angle_publ_flag
Na1C Na1A Na1D 115(2) . . ?
Na1C Na1A Na1B 11.7(14) . . ?
Na1D Na1A Na1B 112.9(10) . . ?
Na1C Na1B Cl 129.3(14) . 3_554 ?
Na1C Na1B Cl 122.8(16) . 12_454 ?
Cl Na1B Cl 100.3(6) 3_554 12_454 ?
Na1C Na1B Na1A 7.0(8) . . ?
Cl Na1B Na1A 132.2(9) 3_554 . ?
Cl Na1B Na1A 123.7(10) 12_454 . ?
Na1A Na1C Na1B 161(2) . . ?
Na1A Na1C O4 101(2) . 1_554 ?
Na1B Na1C O4 78.7(15) . 1_554 ?
Na1A Na1C O3 82(2) . 12_454 ?
Na1B Na1C O3 95.9(13) . 12_454 ?
O4 Na1C O3 171.3(13) 1_554 12_454 ?
Na1A Na1C Na1D 44.0(16) . . ?
Na1B Na1C Na1D 131.1(19) . . ?
O4 Na1C Na1D 56.8(9) 1_554 . ?
O3 Na1C Na1D 125.2(12) 12_454 . ?
Na1A Na1D Cl 69.3(8) . 10_554 ?
Na1A Na1D Na1C 21.3(8) . . ?
Cl Na1D Na1C 67.1(7) 10_554 . ?
O5 Fe O4 94.91(17) . . ?
O5 Fe O3 102.67(16) . 12_454 ?
O4 Fe O3 156.60(11) . 12_454 ?
O5 Fe O2 92.55(10) . 12_454 ?
O4 Fe O2 85.08(13) . 12_454 ?
O3 Fe O2 78.90(12) 12_454 12_454 ?
O5 Fe O1 171.68(18) . . ?
O4 Fe O1 77.53(12) . . ?
O3 Fe O1 83.75(12) 12_454 . ?
O2 Fe O1 83.43(13) 12_454 . ?
O5 Fe Cl 98.35(7) . . ?
O4 Fe Cl 98.93(11) . . ?
O3 Fe Cl 93.71(10) 12_454 . ?
O2 Fe Cl 167.98(10) 12_454 . ?
O1 Fe Cl 86.38(10) . . ?
Fe Cl Na1D 113.8(4) . 10 ?
Fe Cl Na1B 104.5(5) . 7_545 ?
Na1D Cl Na1B 111.9(7) 10 7_545 ?
Fe Cl Na1B 97.5(5) . 4 ?
Na1D Cl Na1B 30.6(7) 10 4 ?
Na1B Cl Na1B 142.6(3) 7_545 4 ?
C2 O1 Fe 112.8(3) . . ?
C1 O2 Fe 112.6(3) . 4 ?
C2 O3 Fe 115.2(3) . 4 ?
C2 O3 Na1C 105.9(7) . 4 ?
Fe O3 Na1C 131.8(7) 4 4 ?
C1 O4 Fe 116.3(3) . . ?
C1 O4 Na1C 100.5(7) . 1_556 ?
Fe O4 Na1C 138.1(7) . 1_556 ?
Fe O5 Fe 136.1(3) 2 . ?
O2 C1 O4 125.9(4) . . ?
O2 C1 C2 117.5(3) . . ?
O4 C1 C2 116.7(4) . . ?
O1 C2 O3 127.7(4) . . ?
O1 C2 C1 116.6(4) . . ?
O3 C2 C1 115.7(4) . . ?

loop_
_geom_bond_atom_site_label_1
_geom_bond_atom_site_label_2
_geom_bond_distance
_geom_bond_site_symmetry_2
_geom_bond_publ_flag
Na1A Na1C 1.53(4) . ?
Na1A Na1D 2.92(4) . ?
Na1A Na1B 4.00(4) . ?
Na1B Na1C 2.53(4) . ?
Na1B Cl 3.20(3) 3_554 ?
Na1B Cl 3.28(3) 12_454 ?
Na1C O4 2.78(5) 1_554 ?
Na1C O3 2.94(5) 12_454 ?
Na1C Na1D 3.82(4) . ?
Na1D Cl 3.14(3) 10_554 ?
Fe O5 1.801(2) . ?
Fe O4 2.054(3) . ?
Fe O3 2.066(3) 12_454 ?
Fe O2 2.123(3) 12_454 ?
Fe O1 2.184(3) . ?
Fe Cl 2.3246(14) . ?
Cl Na1D 3.14(3) 10 ?
Cl Na1B 3.20(3) 7_545 ?
Cl Na1B 3.28(3) 4 ?
O1 C2 1.234(6) . ?
O2 C1 1.250(5) . ?
O2 Fe 2.123(3) 4 ?
O3 C2 1.258(5) . ?
O3 Fe 2.066(3) 4 ?
O3 Na1C 2.94(5) 4 ?
O4 C1 1.256(5) . ?
O4 Na1C 2.78(5) 1_556 ?
O5 Fe 1.801(2) 2 ?
C1 C2 1.539(5) . ?
